data_7226891
loop_
_publ_author_name
'Senadi, Gopal Chandru'
'Dhandabani, Ganesh Kumar'
'Hu, Wan-Ping'
'Wang, Jeh-Jeng'

_publ_section_title
;
 Metal-free annulation/aerobic oxidative dehydrogenation of cyclohexanones
 with o-acylanilines: efficient syntheses of acridines
;
_journal_issue 23
_journal_name_full 'Green Chem.'
_journal_page_first 6241
_journal_paper_doi 10.1039/C6GC02396G
_journal_volume 18
_journal_year 2016
_chemical_formula_moiety 'C19 H17 N'
_chemical_formula_sum 'C19 H17 N'
_chemical_formula_weight 259.33
_space_group_crystal_system triclinic
_space_group_IT_number 2
_space_group_name_Hall '-P 1'
_space_group_name_H-M_alt 'P -1'
_symmetry_cell_setting triclinic
_symmetry_space_group_name_Hall '-P 1'
_symmetry_space_group_name_H-M 'P -1'
_atom_sites_solution_hydrogens geom
_audit_creation_method SHELXL-2014/7
_audit_update_record
;
2016-08-19 deposited with the CCDC.
2016-10-24 downloaded from the CCDC.
;
_cell_angle_alpha 71.085(3)
_cell_angle_beta 75.202(3)
_cell_angle_gamma 85.168(4)
_cell_formula_units_Z 2
_cell_length_a 9.0735(9)
_cell_length_b 9.1093(10)
_cell_length_c 9.1688(9)
_cell_measurement_reflns_used 2383
_cell_measurement_temperature 150(2)
_cell_measurement_theta_max 26.365
_cell_measurement_theta_min 3.241
_cell_volume 693.13(12)
_computing_cell_refinement 'SAINT V7.34A (Bruker AXS, 2006)'
_computing_data_collection 'APEX2 (Bruker AXS, 2010)'
_computing_data_reduction 'SAINT V7.34A (Bruker AXS, 2006)'
_computing_molecular_graphics 'Bruker SHELXTL'
_computing_publication_material 'Bruker SHELXTL'
_computing_structure_refinement 'SHELXL-2014/7 (Sheldrick, 2014)'
_computing_structure_solution 'SHELXL-2014/7 (Sheldrick, 2014)'
_diffrn_ambient_temperature 150(2)
_diffrn_measured_fraction_theta_full 0.981
_diffrn_measured_fraction_theta_max 0.978
_diffrn_measurement_device_type 'Bruker APEX-II CCD'
_diffrn_measurement_method '\f and \w scans'
_diffrn_radiation_probe x-ray
_diffrn_radiation_type MoK\a
_diffrn_radiation_wavelength 0.71073
_diffrn_reflns_av_R_equivalents 0.0338
_diffrn_reflns_av_unetI/netI 0.0477
_diffrn_reflns_Laue_measured_fraction_full 0.981
_diffrn_reflns_Laue_measured_fraction_max 0.978
_diffrn_reflns_limit_h_max 11
_diffrn_reflns_limit_h_min -11
_diffrn_reflns_limit_k_max 10
_diffrn_reflns_limit_k_min -11
_diffrn_reflns_limit_l_max 11
_diffrn_reflns_limit_l_min -11
_diffrn_reflns_number 6313
_diffrn_reflns_point_group_measured_fraction_full 0.981
_diffrn_reflns_point_group_measured_fraction_max 0.978
_diffrn_reflns_theta_full 25.242
_diffrn_reflns_theta_max 26.387
_diffrn_reflns_theta_min 3.311
_exptl_absorpt_coefficient_mu 0.072
_exptl_absorpt_correction_T_max 0.9281
_exptl_absorpt_correction_T_min 0.7223
_exptl_absorpt_correction_type multi-scan
_exptl_absorpt_process_details 'SADABS V2012/1 (Bruker AXS Inc.)'
_exptl_crystal_colour yellow
_exptl_crystal_density_diffrn 1.243
_exptl_crystal_description parallelepiped
_exptl_crystal_F_000 276
_exptl_crystal_size_max 0.420
_exptl_crystal_size_mid 0.320
_exptl_crystal_size_min 0.250
_refine_diff_density_max 0.548
_refine_diff_density_min -0.322
_refine_diff_density_rms 0.056
_refine_ls_extinction_method none
_refine_ls_goodness_of_fit_ref 1.029
_refine_ls_hydrogen_treatment constr
_refine_ls_matrix_type full
_refine_ls_number_parameters 181
_refine_ls_number_reflns 2788
_refine_ls_number_restraints 0
_refine_ls_restrained_S_all 1.029
_refine_ls_R_factor_all 0.1070
_refine_ls_R_factor_gt 0.0689
_refine_ls_shift/su_max 0.000
_refine_ls_shift/su_mean 0.000
_refine_ls_structure_factor_coef Fsqd
_refine_ls_weighting_details 'w=1/[\s^2^(Fo^2^)+(0.0972P)^2^+0.5125P] where P=(Fo^2^+2Fc^2^)/3'
_refine_ls_weighting_scheme calc
_refine_ls_wR_factor_gt 0.1792
_refine_ls_wR_factor_ref 0.2090
_reflns_Friedel_coverage 0.000
_reflns_number_gt 1834
_reflns_number_total 2788
_reflns_threshold_expression 'I > 2\s(I)'
_cod_data_source_file c6gc02396g2.cif
_cod_data_source_block int1
_cod_depositor_comments
;
The following automatic conversions were performed:

'_symmetry_cell_setting' value 'Triclinic' changed to 'triclinic'
according to
/usr/data/users/saulius/crontab/automatic-downloads/rss-feeds/RSC/lib/dictionaries/cif_core.dic
dictionary named 'cif_core.dic' version 2.4.2 from 2011-04-26.

Automatic conversion script
Id: cif_fix_values 4268 2015-11-12 08:31:59Z antanas 

 Adding full bibliography for 7226889--7226892.cif.
;
_cod_original_sg_symbol_H-M P-1
_cod_database_code 7226891
_shelx_shelxl_version_number 2014/7
_shelx_space_group_comment
; 
The symmetry employed for this shelxl refinement is uniquely defined 
by the following loop, which should always be used as a source of 
symmetry information in preference to the above space-group names. 
They are only intended as comments. 
;
_shelx_estimated_absorpt_t_min 0.970
_shelx_estimated_absorpt_t_max 0.982

loop_
_space_group_symop_operation_xyz
'x, y, z'
'-x, -y, -z'

loop_
_atom_site_label
_atom_site_type_symbol
_atom_site_fract_x
_atom_site_fract_y
_atom_site_fract_z
_atom_site_U_iso_or_equiv
_atom_site_adp_type
_atom_site_occupancy
_atom_site_site_symmetry_order
_atom_site_calc_flag
_atom_site_refinement_flags_posn
_atom_site_refinement_flags_adp
N1 N 0.2980(2) 0.6733(2) -0.0565(2) 0.0359(5) Uani 1 1 d . .
C1 C 0.3180(3) 0.6901(3) 0.0801(3) 0.0348(6) Uani 1 1 d . .
C2 C 0.3560(3) 0.8388(3) 0.0781(3) 0.0435(7) Uani 1 1 d . .
H2 H 0.3677 0.9233 -0.0176 0.052 Uiso 1 1 calc R U
C3 C 0.3762(3) 0.8624(3) 0.2117(4) 0.0450(7) Uani 1 1 d . .
H3 H 0.3996 0.9632 0.2089 0.054 Uiso 1 1 calc R U
C4 C 0.3622(3) 0.7372(3) 0.3534(3) 0.0420(7) Uani 1 1 d . .
H4 H 0.3783 0.7535 0.4454 0.050 Uiso 1 1 calc R U
C5 C 0.3254(3) 0.5916(3) 0.3595(3) 0.0368(6) Uani 1 1 d . .
H5 H 0.3169 0.5081 0.4557 0.044 Uiso 1 1 calc R U
C6 C 0.2999(3) 0.5642(3) 0.2237(3) 0.0301(6) Uani 1 1 d . .
C7 C 0.2527(3) 0.4194(3) 0.2253(3) 0.0273(5) Uani 1 1 d . .
C8 C 0.2291(3) 0.4045(3) 0.0874(3) 0.0300(6) Uani 1 1 d . .
C9 C 0.1694(4) 0.2564(3) 0.0857(3) 0.0418(7) Uani 1 1 d . .
H9A H 0.2225 0.1678 0.1473 0.050 Uiso 1 1 calc R U
H9B H 0.0596 0.2475 0.1399 0.050 Uiso 1 1 calc R U
C10 C 0.1884(4) 0.2440(4) -0.0769(4) 0.0569(9) Uani 1 1 d . .
H10A H 0.2960 0.2186 -0.1182 0.068 Uiso 1 1 calc R U
H10B H 0.1244 0.1580 -0.0697 0.068 Uiso 1 1 calc R U
C11 C 0.1456(4) 0.3900(4) -0.1905(3) 0.0487(8) Uani 1 1 d . .
H11A H 0.0367 0.4133 -0.1522 0.058 Uiso 1 1 calc R U
H11B H 0.1594 0.3756 -0.2956 0.058 Uiso 1 1 calc R U
C12 C 0.2416(3) 0.5241(3) -0.2071(3) 0.0440(7) Uani 1 1 d . .
H12A H 0.3446 0.5138 -0.2728 0.053 Uiso 1 1 calc R U
H12B H 0.1964 0.6215 -0.2646 0.053 Uiso 1 1 calc R U
C13 C 0.2569(3) 0.5366(3) -0.0528(3) 0.0344(6) Uani 1 1 d . .
C14 C 0.2224(3) 0.2856(3) 0.3765(3) 0.0269(5) Uani 1 1 d . .
C15 C 0.3411(3) 0.1963(3) 0.4286(3) 0.0353(6) Uani 1 1 d . .
H15 H 0.4431 0.2198 0.3684 0.042 Uiso 1 1 calc R U
C16 C 0.3119(3) 0.0719(3) 0.5691(3) 0.0391(7) Uani 1 1 d . .
H16 H 0.3942 0.0117 0.6042 0.047 Uiso 1 1 calc R U
C17 C 0.1658(3) 0.0357(3) 0.6568(3) 0.0358(6) Uani 1 1 d . .
H17 H 0.1463 -0.0501 0.7516 0.043 Uiso 1 1 calc R U
C18 C 0.0475(3) 0.1247(4) 0.6064(3) 0.0467(8) Uani 1 1 d . .
H18 H -0.0543 0.1008 0.6672 0.056 Uiso 1 1 calc R U
C19 C 0.0757(3) 0.2496(3) 0.4671(3) 0.0426(7) Uani 1 1 d . .
H19 H -0.0070 0.3108 0.4339 0.051 Uiso 1 1 calc R U

loop_
_atom_site_aniso_label
_atom_site_aniso_U_11
_atom_site_aniso_U_22
_atom_site_aniso_U_33
_atom_site_aniso_U_23
_atom_site_aniso_U_13
_atom_site_aniso_U_12
N1 0.0361(12) 0.0349(12) 0.0255(11) 0.0027(9) -0.0038(9) 0.0009(9)
C1 0.0276(13) 0.0364(14) 0.0298(13) 0.0021(11) -0.0043(10) -0.0016(11)
C2 0.0441(16) 0.0314(14) 0.0408(15) 0.0066(12) -0.0057(13) -0.0092(12)
C3 0.0465(17) 0.0331(15) 0.0500(17) -0.0079(13) -0.0059(14) -0.0093(12)
C4 0.0450(16) 0.0408(16) 0.0382(15) -0.0101(12) -0.0068(13) -0.0087(12)
C5 0.0393(15) 0.0370(15) 0.0286(13) -0.0022(11) -0.0071(11) -0.0073(11)
C6 0.0238(12) 0.0319(13) 0.0266(12) -0.0011(10) -0.0026(10) -0.0002(10)
C7 0.0243(12) 0.0283(12) 0.0220(11) -0.0019(9) -0.0019(9) 0.0046(9)
C8 0.0312(13) 0.0292(13) 0.0240(12) -0.0045(10) -0.0049(10) 0.0086(10)
C9 0.0616(19) 0.0339(15) 0.0271(13) -0.0070(11) -0.0102(13) 0.0030(13)
C10 0.091(3) 0.0438(18) 0.0425(17) -0.0159(14) -0.0248(17) 0.0015(17)
C11 0.0576(19) 0.061(2) 0.0263(13) -0.0120(13) -0.0109(13) 0.0040(15)
C12 0.0553(18) 0.0474(17) 0.0249(13) -0.0070(12) -0.0112(12) 0.0116(14)
C13 0.0317(13) 0.0407(15) 0.0225(12) -0.0039(11) -0.0027(10) 0.0094(11)
C14 0.0326(13) 0.0260(12) 0.0212(11) -0.0061(10) -0.0062(10) -0.0019(10)
C15 0.0299(13) 0.0351(14) 0.0318(13) -0.0006(11) -0.0047(11) 0.0014(11)
C16 0.0404(15) 0.0348(14) 0.0354(14) -0.0011(11) -0.0127(12) 0.0063(11)
C17 0.0510(16) 0.0294(13) 0.0223(12) 0.0001(10) -0.0087(11) -0.0077(12)
C18 0.0371(16) 0.0580(19) 0.0282(14) 0.0068(13) -0.0018(12) -0.0104(13)
C19 0.0317(14) 0.0535(18) 0.0297(14) 0.0014(12) -0.0041(11) 0.0016(12)

loop_
_atom_type_symbol
_atom_type_description
_atom_type_scat_dispersion_real
_atom_type_scat_dispersion_imag
_atom_type_scat_source
C C 0.0033 0.0016 'International Tables Vol C Tables 4.2.6.8 and 6.1.1.4'
H H 0.0000 0.0000 'International Tables Vol C Tables 4.2.6.8 and 6.1.1.4'
N N 0.0061 0.0033 'International Tables Vol C Tables 4.2.6.8 and 6.1.1.4'

loop_
_geom_angle_atom_site_label_1
_geom_angle_atom_site_label_2
_geom_angle_atom_site_label_3
_geom_angle
C13 N1 C1 118.5(2)
N1 C1 C2 118.7(2)
N1 C1 C6 122.1(2)
C2 C1 C6 119.2(2)
C3 C2 C1 121.1(2)
C3 C2 H2 119.4
C1 C2 H2 119.4
C2 C3 C4 119.9(3)
C2 C3 H3 120.0
C4 C3 H3 120.0
C5 C4 C3 120.5(3)
C5 C4 H4 119.8
C3 C4 H4 119.8
C4 C5 C6 120.9(2)
C4 C5 H5 119.5
C6 C5 H5 119.5
C7 C6 C1 118.1(2)
C7 C6 C5 123.5(2)
C1 C6 C5 118.3(2)
C8 C7 C6 119.3(2)
C8 C7 C14 120.5(2)
C6 C7 C14 120.2(2)
C7 C8 C13 118.2(2)
C7 C8 C9 121.3(2)
C13 C8 C9 120.5(2)
C10 C9 C8 114.3(2)
C10 C9 H9A 108.7
C8 C9 H9A 108.7
C10 C9 H9B 108.7
C8 C9 H9B 108.7
H9A C9 H9B 107.6
C11 C10 C9 112.6(3)
C11 C10 H10A 109.1
C9 C10 H10A 109.1
C11 C10 H10B 109.1
C9 C10 H10B 109.1
H10A C10 H10B 107.8
C10 C11 C12 111.1(3)
C10 C11 H11A 109.4
C12 C11 H11A 109.4
C10 C11 H11B 109.4
C12 C11 H11B 109.4
H11A C11 H11B 108.0
C13 C12 C11 114.4(2)
C13 C12 H12A 108.7
C11 C12 H12A 108.7
C13 C12 H12B 108.7
C11 C12 H12B 108.7
H12A C12 H12B 107.6
N1 C13 C8 123.6(2)
N1 C13 C12 116.1(2)
C8 C13 C12 120.3(2)
C19 C14 C15 118.6(2)
C19 C14 C7 120.7(2)
C15 C14 C7 120.7(2)
C14 C15 C16 120.3(2)
C14 C15 H15 119.8
C16 C15 H15 119.8
C17 C16 C15 120.7(2)
C17 C16 H16 119.7
C15 C16 H16 119.7
C16 C17 C18 119.3(2)
C16 C17 H17 120.3
C18 C17 H17 120.3
C17 C18 C19 120.4(3)
C17 C18 H18 119.8
C19 C18 H18 119.8
C14 C19 C18 120.7(2)
C14 C19 H19 119.6
C18 C19 H19 119.6

loop_
_geom_bond_atom_site_label_1
_geom_bond_atom_site_label_2
_geom_bond_distance
N1 C13 1.317(3)
N1 C1 1.367(3)
C1 C2 1.419(4)
C1 C6 1.421(3)
C2 C3 1.369(4)
C2 H2 0.9500
C3 C4 1.409(4)
C3 H3 0.9500
C4 C5 1.376(4)
C4 H4 0.9500
C5 C6 1.422(4)
C5 H5 0.9500
C6 C7 1.416(3)
C7 C8 1.384(3)
C7 C14 1.500(3)
C8 C13 1.431(3)
C8 C9 1.502(4)
C9 C10 1.496(4)
C9 H9A 0.9900
C9 H9B 0.9900
C10 C11 1.492(4)
C10 H10A 0.9900
C10 H10B 0.9900
C11 C12 1.505(4)
C11 H11A 0.9900
C11 H11B 0.9900
C12 C13 1.497(4)
C12 H12A 0.9900
C12 H12B 0.9900
C14 C19 1.379(3)
C14 C15 1.384(3)
C15 C16 1.393(3)
C15 H15 0.9500
C16 C17 1.368(4)
C16 H16 0.9500
C17 C18 1.373(4)
C17 H17 0.9500
C18 C19 1.389(4)
C18 H18 0.9500
C19 H19 0.9500
